data_4121125
loop_
_publ_author_name
'Flavia Pop'
'Pascale Auban-Senzier'
'Arkadiusz Fr\;ackowiak'
'Krzysztof Ptaszy\'nski'
'Iwona Olejniczak'
'John D. Wallis'
'Enric Canadell'
'Narcis Avarvari'

_publ_section_title
;
 Chirality Driven Metallic versus Semiconducting Behavior in a Complete
 Series of Radical Cation Salts Based on
 Dimethyl-Ethylenedithio-Tetrathiafulvalene (DM-EDT-TTF)
;
_journal_name_full 'Journal of the American Chemical Society'
_journal_page_first 17176
_journal_page_last 17186
_journal_paper_doi 10.1021/ja408350r
_journal_volume 135
_journal_year 2013
_chemical_absolute_configuration syn
_chemical_formula_moiety 'C10 H10 S6'
_chemical_formula_sum 'C10 H10 S6'
_chemical_formula_weight 322.54
_chemical_name_systematic
;
 ?
;
_space_group_IT_number 19
_symmetry_cell_setting orthorhombic
_symmetry_space_group_name_Hall 'P 2ac 2ab'
_symmetry_space_group_name_H-M 'P 21 21 21'
_atom_sites_solution_hydrogens geom
_atom_sites_solution_primary direct
_atom_sites_solution_secondary difmap
_audit_creation_method SHELXL-97
_cell_angle_alpha 90.00
_cell_angle_beta 90.00
_cell_angle_gamma 90.00
_cell_formula_units_Z 4
_cell_length_a 9.1424(6)
_cell_length_b 11.0497(5)
_cell_length_c 13.7839(11)
_cell_measurement_reflns_used 20702
_cell_measurement_temperature 293(2)
_cell_measurement_theta_max 27.5
_cell_measurement_theta_min 2.9
_cell_volume 1392.46(16)
_computing_cell_refinement 'Dirax/lsq (Duisenberg & Schreurs, 1989-2000)'
_computing_data_collection KappaCCD
_computing_data_reduction 'Denzo and Scalepak'
_computing_structure_refinement 'SHELXL-97 (Sheldrick, 1997)'
_computing_structure_solution 'SHELXS-97 (Sheldrick, 1997)'
_diffrn_ambient_temperature 293(2)
_diffrn_measured_fraction_theta_full 0.991
_diffrn_measured_fraction_theta_max 0.991
_diffrn_measurement_device_type 'Nonius Kappa CCD'
_diffrn_measurement_method 'phi and omega scans'
_diffrn_radiation_monochromator graphite
_diffrn_radiation_source 'fine-focus sealed tube'
_diffrn_radiation_type MoK\a
_diffrn_radiation_wavelength 0.71073
_diffrn_reflns_av_R_equivalents 0.0301
_diffrn_reflns_av_sigmaI/netI 0.0242
_diffrn_reflns_limit_h_max 11
_diffrn_reflns_limit_h_min -11
_diffrn_reflns_limit_k_max 13
_diffrn_reflns_limit_k_min -14
_diffrn_reflns_limit_l_max 17
_diffrn_reflns_limit_l_min -17
_diffrn_reflns_number 20702
_diffrn_reflns_theta_full 27.50
_diffrn_reflns_theta_max 27.50
_diffrn_reflns_theta_min 2.89
_exptl_absorpt_coefficient_mu 0.952
_exptl_absorpt_correction_T_max 0.7456
_exptl_absorpt_correction_T_min 0.6495
_exptl_absorpt_correction_type multi-scan
_exptl_absorpt_process_details sadabs
_exptl_crystal_colour yellow
_exptl_crystal_density_diffrn 1.539
_exptl_crystal_description prism
_exptl_crystal_F_000 664
_exptl_crystal_size_max 0.3
_exptl_crystal_size_mid 0.2
_exptl_crystal_size_min 0.04
_refine_diff_density_max 0.365
_refine_diff_density_min -0.286
_refine_diff_density_rms 0.066
_refine_ls_abs_structure_details 'Flack H D (1983), Acta Cryst. A39, 876-881'
_refine_ls_abs_structure_Flack -0.1(3)
_refine_ls_extinction_method none
_refine_ls_goodness_of_fit_ref 1.214
_refine_ls_hydrogen_treatment constr
_refine_ls_matrix_type full
_refine_ls_number_parameters 145
_refine_ls_number_reflns 3147
_refine_ls_number_restraints 0
_refine_ls_restrained_S_all 1.214
_refine_ls_R_factor_all 0.0795
_refine_ls_R_factor_gt 0.0508
_refine_ls_shift/su_max 0.001
_refine_ls_shift/su_mean 0.000
_refine_ls_structure_factor_coef Fsqd
_refine_ls_weighting_details 'calc w=1/[\s^2^(Fo^2^)+(0.0117P)^2^+2.1234P] where P=(Fo^2^+2Fc^2^)/3'
_refine_ls_weighting_scheme calc
_refine_ls_wR_factor_gt 0.0880
_refine_ls_wR_factor_ref 0.1027
_reflns_number_gt 2442
_reflns_number_total 3147
_reflns_threshold_expression >2sigma(I)
_cod_data_source_file ja408350r_si_001_1.cif
_cod_data_source_block (S,S)-1
_cod_original_sg_symbol_Hall P2ac2ab
_cod_database_code 4121125

loop_
_symmetry_equiv_pos_as_xyz
'x, y, z'
'-x+1/2, -y, z+1/2'
'x+1/2, -y+1/2, -z'
'-x, y+1/2, -z+1/2'

loop_
_atom_site_label
_atom_site_type_symbol
_atom_site_fract_x
_atom_site_fract_y
_atom_site_fract_z
_atom_site_U_iso_or_equiv
_atom_site_adp_type
_atom_site_occupancy
_atom_site_symmetry_multiplicity
_atom_site_calc_flag
_atom_site_refinement_flags
S1 S 1.24170(17) 0.36874(14) 1.00991(10) 0.0538(4) Uani 1 1 d .
S2 S 1.24801(18) 0.63640(14) 1.00195(11) 0.0566(5) Uani 1 1 d .
S3 S 0.98337(17) 0.36583(12) 0.84780(10) 0.0507(3) Uani 1 1 d .
S4 S 0.99070(17) 0.63134(12) 0.83858(9) 0.0469(3) Uani 1 1 d .
S5 S 0.7000(2) 0.33813(12) 0.75001(13) 0.0660(5) Uani 1 1 d .
S6 S 0.7106(2) 0.65460(13) 0.73404(13) 0.0663(5) Uani 1 1 d .
C1 C 1.3422(11) 0.4453(6) 1.0942(6) 0.086(3) Uani 1 1 d .
H1 H 1.3925 0.4027 1.1419 0.103 Uiso 1 1 calc R
C2 C 1.3488(10) 0.5630(6) 1.0921(6) 0.087(3) Uani 1 1 d .
H2 H 1.4047 0.6060 1.1367 0.104 Uiso 1 1 calc R
C3 C 1.1678(4) 0.5021(6) 0.9582(3) 0.0407(8) Uani 1 1 d .
C4 C 1.0620(4) 0.4992(5) 0.8918(3) 0.0391(8) Uani 1 1 d .
C5 C 0.8311(7) 0.4378(5) 0.7956(4) 0.0407(12) Uani 1 1 d .
C6 C 0.8349(7) 0.5577(5) 0.7901(4) 0.0433(13) Uani 1 1 d .
C7 C 0.5597(6) 0.4423(5) 0.7065(5) 0.0663(15) Uani 1 1 d .
H7 H 0.5017 0.3964 0.6594 0.080 Uiso 1 1 calc R
C8 C 0.6238(6) 0.5484(5) 0.6507(4) 0.0614(15) Uani 1 1 d .
H8 H 0.5414 0.5912 0.6209 0.074 Uiso 1 1 calc R
C9 C 0.4528(7) 0.4799(8) 0.7864(6) 0.119(3) Uani 1 1 d .
H9A H 0.4160 0.4091 0.8184 0.179 Uiso 1 1 calc R
H9B H 0.3729 0.5240 0.7582 0.179 Uiso 1 1 calc R
H9C H 0.5024 0.5304 0.8325 0.179 Uiso 1 1 calc R
C10 C 0.7222(7) 0.5074(9) 0.5687(4) 0.0916(18) Uani 1 1 d .
H10A H 0.7605 0.5769 0.5355 0.137 Uiso 1 1 calc R
H10B H 0.6669 0.4589 0.5240 0.137 Uiso 1 1 calc R
H10C H 0.8015 0.4605 0.5945 0.137 Uiso 1 1 calc R

loop_
_atom_site_aniso_label
_atom_site_aniso_U_11
_atom_site_aniso_U_22
_atom_site_aniso_U_33
_atom_site_aniso_U_23
_atom_site_aniso_U_13
_atom_site_aniso_U_12
S1 0.0657(12) 0.0362(7) 0.0594(8) 0.0012(6) -0.0209(7) 0.0011(8)
S2 0.0700(13) 0.0362(8) 0.0635(8) 0.0001(7) -0.0220(7) -0.0079(8)
S3 0.0616(9) 0.0284(6) 0.0622(8) -0.0029(6) -0.0150(7) 0.0028(7)
S4 0.0538(8) 0.0312(6) 0.0558(7) 0.0052(6) -0.0138(7) -0.0035(7)
S5 0.0739(11) 0.0371(7) 0.0869(11) 0.0046(7) -0.0338(10) -0.0122(7)
S6 0.0665(10) 0.0415(8) 0.0908(11) 0.0077(7) -0.0323(9) 0.0006(7)
C1 0.114(7) 0.053(4) 0.090(5) 0.004(4) -0.060(5) 0.010(5)
C2 0.108(7) 0.053(4) 0.099(5) -0.008(4) -0.074(5) 0.001(5)
C3 0.043(2) 0.0379(18) 0.042(2) 0.000(3) -0.0029(16) 0.003(3)
C4 0.049(2) 0.0301(16) 0.0382(19) -0.002(2) -0.0015(16) -0.006(3)
C5 0.045(3) 0.038(3) 0.040(2) 0.002(2) -0.007(3) -0.007(2)
C6 0.050(3) 0.036(3) 0.043(3) 0.004(2) -0.010(3) -0.003(2)
C7 0.052(3) 0.058(3) 0.089(4) -0.012(3) -0.015(3) -0.005(3)
C8 0.054(3) 0.059(3) 0.071(4) 0.007(3) -0.029(3) -0.001(2)
C9 0.092(5) 0.095(6) 0.171(7) -0.012(6) 0.055(5) -0.002(5)
C10 0.114(5) 0.105(5) 0.056(3) 0.006(5) -0.009(3) -0.004(7)

loop_
_atom_type_symbol
_atom_type_description
_atom_type_scat_dispersion_real
_atom_type_scat_dispersion_imag
_atom_type_scat_source
C C 0.0033 0.0016 'International Tables Vol C Tables 4.2.6.8 and 6.1.1.4'
H H 0.0000 0.0000 'International Tables Vol C Tables 4.2.6.8 and 6.1.1.4'
S S 0.1246 0.1234 'International Tables Vol C Tables 4.2.6.8 and 6.1.1.4'

loop_
_geom_angle_atom_site_label_1
_geom_angle_atom_site_label_2
_geom_angle_atom_site_label_3
_geom_angle
C1 S1 C3 93.9(3)
C2 S2 C3 94.1(3)
C4 S3 C5 94.9(2)
C4 S4 C6 94.2(2)
C5 S5 C7 101.7(3)
C6 S6 C8 99.6(3)
C2 C1 S1 120.3(7)
C2 C1 H1 119.8
S1 C1 H1 119.8
C1 C2 S2 117.1(7)
C1 C2 H2 121.5
S2 C2 H2 121.5
C4 C3 S2 123.9(5)
C4 C3 S1 122.2(5)
S2 C3 S1 113.8(2)
C3 C4 S3 123.9(5)
C3 C4 S4 122.3(5)
S3 C4 S4 113.8(2)
C6 C5 S5 128.9(6)
C6 C5 S3 117.0(5)
S5 C5 S3 113.9(3)
C5 C6 S6 128.4(6)
C5 C6 S4 117.3(5)
S6 C6 S4 114.2(3)
C8 C7 C9 113.6(5)
C8 C7 S5 112.4(4)
C9 C7 S5 112.6(5)
C8 C7 H7 105.8
C9 C7 H7 105.8
S5 C7 H7 105.8
C10 C8 C7 112.1(5)
C10 C8 S6 113.9(4)
C7 C8 S6 110.2(4)
C10 C8 H8 106.7
C7 C8 H8 106.7
S6 C8 H8 106.7
C7 C9 H9A 109.5
C7 C9 H9B 109.5
H9A C9 H9B 109.5
C7 C9 H9C 109.5
H9A C9 H9C 109.5
H9B C9 H9C 109.5
C8 C10 H10A 109.5
C8 C10 H10B 109.5
H10A C10 H10B 109.5
C8 C10 H10C 109.5
H10A C10 H10C 109.5
H10B C10 H10C 109.5

loop_
_geom_bond_atom_site_label_1
_geom_bond_atom_site_label_2
_geom_bond_distance
S1 C1 1.706(7)
S1 C3 1.771(6)
S2 C2 1.747(7)
S2 C3 1.762(6)
S3 C4 1.748(5)
S3 C5 1.758(6)
S4 C4 1.759(5)
S4 C6 1.772(6)
S5 C5 1.745(6)
S5 C7 1.824(6)
S6 C6 1.742(6)
S6 C8 1.824(5)
C1 C2 1.302(7)
C1 H1 0.9300
C2 H2 0.9300
C3 C4 1.332(5)
C5 C6 1.327(5)
C7 C8 1.520(7)
C7 C9 1.529(8)
C7 H7 0.9800
C8 C10 1.514(8)
C8 H8 0.9800
C9 H9A 0.9600
C9 H9B 0.9600
C9 H9C 0.9600
C10 H10A 0.9600
C10 H10B 0.9600
C10 H10C 0.9600
